data_7041644
loop_
_publ_author_name
'Halder, Shibashis'
'Mondal, John'
'Ortega-Castro, Joaqu\'in'
'Frontera, Antonio'
'Roy, Partha'

_publ_section_title
;
 A Ni-based MOF for selective detection and removal of Hg(2+) in aqueous
 medium: a facile strategy.
;
_journal_issue 6
_journal_name_full 'Dalton transactions (Cambridge, England : 2003)'
_journal_page_first 1943
_journal_page_last 1950
_journal_paper_doi 10.1039/c6dt04722j
_journal_volume 46
_journal_year 2017
_chemical_formula_moiety 'C26 H20 N10 Ni S2'
_chemical_formula_sum 'C26 H20 N10 Ni S2'
_chemical_formula_weight 595.33
_space_group_crystal_system triclinic
_space_group_IT_number 2
_space_group_name_Hall '-P 1'
_space_group_name_H-M_alt 'P -1'
_symmetry_space_group_name_Hall '-P 1'
_symmetry_space_group_name_H-M 'P -1'
_atom_sites_solution_hydrogens geom
_audit_creation_method SHELXL-2016/4
_audit_update_record
;
2017-01-09 deposited with the CCDC.
2017-01-10 downloaded from the CCDC.
;
_cell_angle_alpha 96.422(5)
_cell_angle_beta 111.407(5)
_cell_angle_gamma 92.186(5)
_cell_formula_units_Z 2
_cell_length_a 9.976(5)
_cell_length_b 12.292(5)
_cell_length_c 12.366(5)
_cell_measurement_reflns_used 228
_cell_measurement_temperature 294(2)
_cell_measurement_theta_max 20.58
_cell_measurement_theta_min 7.49
_cell_volume 1397.8(11)
_computing_cell_refinement 'SMART APEX II'
_computing_data_collection 'SMART APEX II (Bruker,2010)'
_computing_data_reduction 'SAINT (Bruker,2000)'
_computing_molecular_graphics 'Ortep-3v2 for windows (Farrugia, 1997)'
_computing_publication_material 'PLATON (Spek, 2008)'
_computing_structure_refinement 'SHELXL-2016/4 (Sheldrick, 2016)'
_computing_structure_solution 'SHELXL-2016/4 (Sheldrick, 2016)'
_diffrn_ambient_temperature 294(2)
_diffrn_measured_fraction_theta_full 0.999
_diffrn_measured_fraction_theta_max 0.991
_diffrn_measurement_device_type 'CCD area detector'
_diffrn_measurement_method 'phi and omega scans'
_diffrn_radiation_type MoK\a
_diffrn_radiation_wavelength 0.71073
_diffrn_reflns_av_R_equivalents 0.0484
_diffrn_reflns_av_unetI/netI 0.0571
_diffrn_reflns_Laue_measured_fraction_full 0.999
_diffrn_reflns_Laue_measured_fraction_max 0.991
_diffrn_reflns_limit_h_max 12
_diffrn_reflns_limit_h_min -12
_diffrn_reflns_limit_k_max 15
_diffrn_reflns_limit_k_min -15
_diffrn_reflns_limit_l_max 15
_diffrn_reflns_limit_l_min -16
_diffrn_reflns_number 22022
_diffrn_reflns_point_group_measured_fraction_full 0.999
_diffrn_reflns_point_group_measured_fraction_max 0.991
_diffrn_reflns_theta_full 25.242
_diffrn_reflns_theta_max 27.541
_diffrn_reflns_theta_min 1.673
_diffrn_source 'fine-focus sealed tube'
_exptl_absorpt_coefficient_mu 0.879
_exptl_absorpt_correction_T_max 0.949
_exptl_absorpt_correction_T_min 0.909
_exptl_absorpt_correction_type multi-scan
_exptl_absorpt_process_details 'SADABS (Bruker, 2008)'
_exptl_crystal_colour green
_exptl_crystal_density_diffrn 1.414
_exptl_crystal_description needle
_exptl_crystal_F_000 612
_exptl_crystal_size_max 0.16
_exptl_crystal_size_mid 0.09
_exptl_crystal_size_min 0.06
_refine_diff_density_max 0.588
_refine_diff_density_min -0.588
_refine_diff_density_rms 0.073
_refine_ls_extinction_method none
_refine_ls_goodness_of_fit_ref 1.007
_refine_ls_hydrogen_treatment constr
_refine_ls_matrix_type full
_refine_ls_number_parameters 355
_refine_ls_number_reflns 6415
_refine_ls_number_restraints 0
_refine_ls_restrained_S_all 1.007
_refine_ls_R_factor_all 0.0844
_refine_ls_R_factor_gt 0.0493
_refine_ls_shift/su_max 0.017
_refine_ls_shift/su_mean 0.001
_refine_ls_structure_factor_coef Fsqd
_refine_ls_weighting_details 'w=1/[\s^2^(Fo^2^)+(0.0742P)^2^+0.4618P] where P=(Fo^2^+2Fc^2^)/3'
_refine_ls_weighting_scheme calc
_refine_ls_wR_factor_gt 0.1254
_refine_ls_wR_factor_ref 0.1457
_reflns_Friedel_coverage 0.000
_reflns_number_gt 4193
_reflns_number_total 6415
_reflns_threshold_expression 'I > 2\s(I)'
_cod_data_source_file c6dt04722j2.cif
_cod_data_source_block NS
_cod_depositor_comments 'Adding full bibliography for 7041644.cif.'
_cod_database_code 7041644
_shelx_shelxl_version_number 2016/4
_shelx_space_group_comment
;
The symmetry employed for this shelxl refinement is uniquely defined
by the following loop, which should always be used as a source of
symmetry information in preference to the above space-group names.
They are only intended as comments.
;

loop_
_space_group_symop_operation_xyz
'x, y, z'
'-x, -y, -z'

loop_
_atom_site_label
_atom_site_type_symbol
_atom_site_fract_x
_atom_site_fract_y
_atom_site_fract_z
_atom_site_U_iso_or_equiv
_atom_site_adp_type
_atom_site_occupancy
_atom_site_site_symmetry_order
_atom_site_calc_flag
_atom_site_refinement_flags_posn
_atom_site_refinement_flags_adp
_atom_site_refinement_flags_occupancy
NI1 Ni 0.500000 0.000000 1.000000 0.03394(16) Uani 1 2 d S . P
NI2 Ni 1.500000 0.500000 1.500000 0.03491(16) Uani 1 2 d S . P
S2 S 0.87527(12) -0.06740(11) 1.35200(10) 0.0791(4) Uani 1 1 d . . .
S1 S 1.11590(15) 0.22102(11) 1.27609(18) 0.1363(8) Uani 1 1 d . . .
N5 N 0.3399(3) -0.0340(2) 1.0773(2) 0.0375(6) Uani 1 1 d . . .
N6 N 1.4530(3) 0.5766(2) 1.3415(2) 0.0391(6) Uani 1 1 d . . .
N1 N 0.4960(3) 0.1717(2) 1.0531(2) 0.0399(6) Uani 1 1 d . . .
N2 N 1.3526(3) 0.6133(2) 1.5342(2) 0.0390(6) Uani 1 1 d . . .
C4 C 0.6275(3) 0.3455(2) 1.1494(3) 0.0399(7) Uani 1 1 d . . .
N8 N 0.6632(3) -0.0118(2) 1.1529(2) 0.0413(6) Uani 1 1 d . . .
N3 N 0.7854(3) 0.5025(2) 1.2617(3) 0.0581(8) Uani 1 1 d . . .
N7 N 1.3328(3) 0.3822(2) 1.4098(2) 0.0413(6) Uani 1 1 d . . .
C23 C 1.3263(3) 0.5559(3) 1.2520(3) 0.0409(7) Uani 1 1 d . . .
H23 H 1.261971 0.499932 1.253649 0.049 Uiso 1 1 calc R U .
C17 C 0.3816(4) -0.0187(3) 1.1942(3) 0.0427(7) Uani 1 1 d . . .
H17 H 0.476981 0.007533 1.238271 0.051 Uiso 1 1 calc R U .
C26 C 0.7533(3) -0.0360(2) 1.2358(3) 0.0384(7) Uani 1 1 d . . .
C6 C 0.7684(4) 0.4014(3) 1.2232(3) 0.0480(8) Uani 1 1 d . . .
H6 H 0.848814 0.360900 1.242685 0.058 Uiso 1 1 calc R U .
C16 C 0.2914(4) -0.0395(3) 1.2535(3) 0.0450(8) Uani 1 1 d . . .
C13 C 0.2004(3) -0.0711(3) 1.0160(3) 0.0449(8) Uani 1 1 d . . .
H13 H 0.167359 -0.080185 0.934546 0.054 Uiso 1 1 calc R U .
C25 C 1.2424(4) 0.3155(3) 1.3538(3) 0.0514(9) Uani 1 1 d . . .
C10 C 1.1073(3) 0.6604(2) 1.4671(3) 0.0430(7) Uani 1 1 d . . .
C22 C 1.2851(3) 0.6144(3) 1.1556(3) 0.0418(7) Uani 1 1 d . . .
N9 N 0.4828(4) -0.0079(3) 1.4388(2) 0.0599(8) Uani 1 1 d . . .
C7 C 1.3927(4) 0.7171(3) 1.5896(3) 0.0443(8) Uani 1 1 d . . .
H7 H 1.490440 0.738099 1.630419 0.053 Uiso 1 1 calc R U .
C3 C 0.5030(4) 0.3985(3) 1.1059(3) 0.0543(9) Uani 1 1 d . . .
H3 H 0.505504 0.474481 1.121525 0.065 Uiso 1 1 calc R U .
C5 C 0.6180(3) 0.2330(2) 1.1211(2) 0.0381(7) Uani 1 1 d . . .
H5 H 0.701687 0.197308 1.151076 0.046 Uiso 1 1 calc R U .
C21 C 1.3811(4) 0.6971(3) 1.1547(3) 0.0506(9) Uani 1 1 d . . .
H21 H 1.357186 0.738253 1.092622 0.061 Uiso 1 1 calc R U .
C14 C 0.1053(4) -0.0959(3) 1.0680(3) 0.0538(9) Uani 1 1 d . . .
H14 H 0.011177 -0.123964 1.022417 0.065 Uiso 1 1 calc R U .
C8 C 1.2946(4) 0.7929(3) 1.5880(3) 0.0507(9) Uani 1 1 d . . .
H8 H 1.326608 0.862983 1.628964 0.061 Uiso 1 1 calc R U .
C18 C 0.3489(4) -0.0213(3) 1.3826(3) 0.0535(9) Uani 1 1 d . . .
H18 H 0.285867 -0.019730 1.422442 0.064 Uiso 1 1 calc R U .
C12 C 0.9568(4) 0.6239(3) 1.3923(3) 0.0539(9) Uani 1 1 d . . .
H12 H 0.882819 0.668333 1.390636 0.065 Uiso 1 1 calc R U .
C20 C 1.5128(4) 0.7190(3) 1.2460(3) 0.0540(9) Uani 1 1 d . . .
H20 H 1.579070 0.774400 1.246316 0.065 Uiso 1 1 calc R U .
N4 N 0.9301(3) 0.5327(2) 1.3312(3) 0.0640(9) Uani 1 1 d . . .
C11 C 1.2122(3) 0.5881(3) 1.4754(3) 0.0438(8) Uani 1 1 d . . .
H11 H 1.182268 0.516837 1.437231 0.053 Uiso 1 1 calc R U .
C19 C 1.5443(4) 0.6570(3) 1.3368(3) 0.0465(8) Uani 1 1 d . . .
H19 H 1.633544 0.671790 1.398124 0.056 Uiso 1 1 calc R U .
C9 C 1.1500(4) 0.7660(3) 1.5264(3) 0.0474(8) Uani 1 1 d . . .
H9 H 1.082783 0.816889 1.524517 0.057 Uiso 1 1 calc R U .
C2 C 0.3764(4) 0.3376(3) 1.0397(4) 0.0665(11) Uani 1 1 d . . .
H2 H 0.290495 0.371053 1.011712 0.080 Uiso 1 1 calc R U .
C1 C 0.3781(4) 0.2251(3) 1.0151(3) 0.0552(9) Uani 1 1 d . . .
H1 H 0.291330 0.184533 0.969224 0.066 Uiso 1 1 calc R U .
C15 C 0.1501(4) -0.0789(3) 1.1884(3) 0.0540(9) Uani 1 1 d . . .
H15 H 0.086266 -0.093767 1.225033 0.065 Uiso 1 1 calc R U .
C24 C 1.1456(4) 0.5882(3) 1.0590(3) 0.0516(9) Uani 1 1 d . . .
H24 H 1.115583 0.635344 1.002447 0.062 Uiso 1 1 calc R U .
N10 N 1.0653(3) 0.5044(3) 1.0500(2) 0.0588(8) Uani 1 1 d . . .

loop_
_atom_site_aniso_label
_atom_site_aniso_U_11
_atom_site_aniso_U_22
_atom_site_aniso_U_33
_atom_site_aniso_U_23
_atom_site_aniso_U_13
_atom_site_aniso_U_12
NI1 0.0383(3) 0.0337(3) 0.0219(3) 0.0018(2) 0.0028(2) -0.0007(2)
NI2 0.0295(3) 0.0358(3) 0.0301(3) 0.0024(2) 0.0012(2) -0.0025(2)
S2 0.0653(7) 0.0975(9) 0.0530(6) 0.0255(6) -0.0089(5) 0.0199(6)
S1 0.0666(8) 0.0645(8) 0.2040(19) -0.0441(10) -0.0160(10) -0.0179(6)
N5 0.0413(15) 0.0381(14) 0.0269(13) 0.0020(10) 0.0066(11) -0.0012(11)
N6 0.0361(14) 0.0417(14) 0.0337(14) 0.0045(11) 0.0066(12) 0.0010(11)
N1 0.0418(15) 0.0395(14) 0.0310(14) 0.0001(11) 0.0067(12) -0.0003(12)
N2 0.0376(14) 0.0386(14) 0.0324(14) 0.0015(11) 0.0043(11) -0.0011(11)
C4 0.0390(17) 0.0375(16) 0.0356(17) -0.0024(13) 0.0074(14) 0.0004(13)
N8 0.0444(15) 0.0425(15) 0.0294(14) 0.0043(11) 0.0048(12) 0.0044(12)
N3 0.0376(16) 0.0447(17) 0.069(2) -0.0141(15) -0.0005(15) -0.0003(13)
N7 0.0351(14) 0.0420(14) 0.0387(15) 0.0038(12) 0.0051(12) -0.0016(12)
C23 0.0367(17) 0.0431(17) 0.0378(17) 0.0096(14) 0.0068(14) 0.0026(14)
C17 0.0459(19) 0.0464(18) 0.0316(17) 0.0013(14) 0.0114(15) -0.0023(15)
C26 0.0411(18) 0.0382(16) 0.0309(16) 0.0017(13) 0.0086(14) 0.0017(14)
C6 0.0408(19) 0.0423(18) 0.051(2) -0.0068(15) 0.0088(16) 0.0015(15)
C16 0.049(2) 0.0505(19) 0.0332(17) 0.0027(14) 0.0132(15) 0.0027(15)
C13 0.0435(19) 0.0504(19) 0.0337(17) 0.0031(14) 0.0067(15) 0.0035(15)
C25 0.0372(18) 0.0406(18) 0.061(2) -0.0017(16) 0.0027(17) 0.0029(15)
C10 0.0359(17) 0.0392(17) 0.0466(19) -0.0009(14) 0.0089(15) 0.0008(14)
C22 0.0425(18) 0.0430(18) 0.0341(17) 0.0067(14) 0.0069(14) 0.0061(14)
N9 0.0568(19) 0.090(2) 0.0317(15) 0.0018(15) 0.0185(15) -0.0101(17)
C7 0.0377(18) 0.0455(18) 0.0398(18) -0.0046(14) 0.0065(15) -0.0018(14)
C3 0.049(2) 0.0398(18) 0.061(2) -0.0058(16) 0.0092(18) 0.0044(16)
C5 0.0363(17) 0.0403(16) 0.0300(16) 0.0009(13) 0.0043(13) 0.0028(13)
C21 0.060(2) 0.048(2) 0.0411(19) 0.0162(15) 0.0129(17) 0.0067(17)
C14 0.0394(19) 0.066(2) 0.048(2) 0.0041(17) 0.0078(17) -0.0024(17)
C8 0.048(2) 0.0404(18) 0.049(2) -0.0100(15) 0.0067(17) -0.0025(15)
C18 0.055(2) 0.070(2) 0.0369(19) 0.0018(16) 0.0216(18) -0.0023(18)
C12 0.0349(18) 0.0423(19) 0.070(3) -0.0054(17) 0.0064(17) 0.0041(15)
C20 0.054(2) 0.052(2) 0.054(2) 0.0157(17) 0.0163(19) -0.0073(17)
N4 0.0372(16) 0.0499(18) 0.080(2) -0.0170(16) 0.0011(16) -0.0005(13)
C11 0.0388(18) 0.0365(16) 0.0473(19) -0.0013(14) 0.0081(15) -0.0008(14)
C19 0.0401(18) 0.0490(19) 0.0442(19) 0.0060(15) 0.0091(15) -0.0012(15)
C9 0.0448(19) 0.0375(17) 0.050(2) -0.0031(15) 0.0084(16) 0.0050(14)
C2 0.040(2) 0.051(2) 0.083(3) -0.010(2) -0.002(2) 0.0105(17)
C1 0.0358(18) 0.050(2) 0.065(2) -0.0103(17) 0.0062(17) -0.0012(16)
C15 0.044(2) 0.072(2) 0.049(2) 0.0131(18) 0.0197(17) 0.0032(18)
C24 0.051(2) 0.057(2) 0.0376(19) 0.0144(16) 0.0033(16) 0.0087(17)
N10 0.0516(19) 0.063(2) 0.0435(17) 0.0197(15) -0.0069(14) 0.0000(16)

loop_
_atom_type_symbol
_atom_type_description
_atom_type_scat_dispersion_real
_atom_type_scat_dispersion_imag
_atom_type_scat_source
C C 0.0033 0.0016 'International Tables Vol C Tables 4.2.6.8 and 6.1.1.4'
H H 0.0000 0.0000 'International Tables Vol C Tables 4.2.6.8 and 6.1.1.4'
N N 0.0061 0.0033 'International Tables Vol C Tables 4.2.6.8 and 6.1.1.4'
O O 0.0106 0.0060 'International Tables Vol C Tables 4.2.6.8 and 6.1.1.4'
S S 0.1246 0.1234 'International Tables Vol C Tables 4.2.6.8 and 6.1.1.4'
Ni Ni 0.3393 1.1124 'International Tables Vol C Tables 4.2.6.8 and 6.1.1.4'

loop_
_geom_angle_atom_site_label_1
_geom_angle_atom_site_label_2
_geom_angle_atom_site_label_3
_geom_angle
_geom_angle_site_symmetry_1
_geom_angle_site_symmetry_3
N8 NI1 N8 180.0(2) . 2_657
N8 NI1 N1 90.80(10) . .
N8 NI1 N1 89.20(10) 2_657 .
N8 NI1 N1 89.20(10) . 2_657
N8 NI1 N1 90.80(10) 2_657 2_657
N1 NI1 N1 180.00(14) . 2_657
N8 NI1 N5 91.00(10) . .
N8 NI1 N5 89.00(10) 2_657 .
N1 NI1 N5 88.28(9) . .
N1 NI1 N5 91.72(9) 2_657 .
N8 NI1 N5 89.00(10) . 2_657
N8 NI1 N5 91.00(10) 2_657 2_657
N1 NI1 N5 91.72(9) . 2_657
N1 NI1 N5 88.29(9) 2_657 2_657
N5 NI1 N5 180.00(9) . 2_657
N7 NI2 N7 180.0 2_868 .
N7 NI2 N6 89.29(10) 2_868 2_868
N7 NI2 N6 90.71(10) . 2_868
N7 NI2 N6 90.71(10) 2_868 .
N7 NI2 N6 89.29(10) . .
N6 NI2 N6 180.00(14) 2_868 .
N7 NI2 N2 91.64(10) 2_868 2_868
N7 NI2 N2 88.36(10) . 2_868
N6 NI2 N2 83.57(9) 2_868 2_868
N6 NI2 N2 96.43(9) . 2_868
N7 NI2 N2 88.36(10) 2_868 .
N7 NI2 N2 91.64(10) . .
N6 NI2 N2 96.43(9) 2_868 .
N6 NI2 N2 83.57(9) . .
N2 NI2 N2 180.0 2_868 .
C17 N5 C13 116.5(3) . .
C17 N5 NI1 118.6(2) . .
C13 N5 NI1 125.0(2) . .
C23 N6 C19 117.3(3) . .
C23 N6 NI2 121.9(2) . .
C19 N6 NI2 120.3(2) . .
C1 N1 C5 116.1(3) . .
C1 N1 NI1 123.2(2) . .
C5 N1 NI1 120.6(2) . .
C11 N2 C7 116.4(3) . .
C11 N2 NI2 117.4(2) . .
C7 N2 NI2 124.5(2) . .
C5 C4 C3 118.0(3) . .
C5 C4 C6 118.1(3) . .
C3 C4 C6 124.0(3) . .
C26 N8 NI1 169.5(2) . .
C6 N3 N4 110.0(3) . .
C25 N7 NI2 175.8(3) . .
N6 C23 C22 123.3(3) . .
N5 C17 C16 124.0(3) . .
N8 C26 S2 178.4(3) . .
N3 C6 C4 122.6(3) . .
C15 C16 C17 118.2(3) . .
C15 C16 C18 122.2(3) . .
C17 C16 C18 119.6(3) . .
N5 C13 C14 123.1(3) . .
N7 C25 S1 179.4(4) . .
C11 C10 C9 118.3(3) . .
C11 C10 C12 118.9(3) . .
C9 C10 C12 122.8(3) . .
C21 C22 C23 117.6(3) . .
C21 C22 C24 121.0(3) . .
C23 C22 C24 121.4(3) . .
C18 N9 N9 112.0(4) . 2_658
N2 C7 C8 122.5(3) . .
C2 C3 C4 119.0(3) . .
N1 C5 C4 124.2(3) . .
C22 C21 C20 119.8(3) . .
C13 C14 C15 119.6(3) . .
C9 C8 C7 120.5(3) . .
N9 C18 C16 120.2(3) . .
N4 C12 C10 118.7(3) . .
C19 C20 C21 118.6(3) . .
C12 N4 N3 116.2(3) . .
N2 C11 C10 124.6(3) . .
N6 C19 C20 123.4(3) . .
C8 C9 C10 117.7(3) . .
C3 C2 C1 118.8(3) . .
N1 C1 C2 123.9(3) . .
C14 C15 C16 118.7(3) . .
N10 C24 C22 122.0(3) . .
C24 N10 N10 112.5(3) . 2_767

loop_
_geom_bond_atom_site_label_1
_geom_bond_atom_site_label_2
_geom_bond_distance
_geom_bond_site_symmetry_2
NI1 N8 2.020(3) .
NI1 N8 2.020(3) 2_657
NI1 N1 2.146(3) .
NI1 N1 2.146(3) 2_657
NI1 N5 2.190(3) .
NI1 N5 2.190(3) 2_657
NI2 N7 2.054(3) 2_868
NI2 N7 2.054(3) .
NI2 N6 2.173(2) 2_868
NI2 N6 2.173(2) .
NI2 N2 2.181(3) 2_868
NI2 N2 2.181(3) .
S2 C26 1.606(3) .
S1 C25 1.618(4) .
N5 C17 1.338(4) .
N5 C13 1.350(4) .
N6 C23 1.334(4) .
N6 C19 1.339(4) .
N1 C1 1.326(4) .
N1 C5 1.341(4) .
N2 C11 1.327(4) .
N2 C7 1.350(4) .
C4 C5 1.379(4) .
C4 C3 1.381(5) .
C4 C6 1.460(4) .
N8 C26 1.167(4) .
N3 C6 1.262(4) .
N3 N4 1.394(4) .
N7 C25 1.152(4) .
C23 C22 1.401(4) .
C17 C16 1.385(4) .
C16 C15 1.379(5) .
C16 C18 1.473(5) .
C13 C14 1.369(5) .
C10 C11 1.381(4) .
C10 C9 1.386(4) .
C10 C12 1.467(4) .
C22 C21 1.373(4) .
C22 C24 1.461(4) .
N9 C18 1.255(4) .
N9 N9 1.412(5) 2_658
C7 C8 1.373(5) .
C3 C2 1.365(5) .
C21 C20 1.377(5) .
C14 C15 1.377(5) .
C8 C9 1.369(5) .
C12 N4 1.241(4) .
C20 C19 1.375(4) .
C2 C1 1.384(5) .
C24 N10 1.250(4) .
N10 N10 1.422(5) 2_767
